data_1548224
loop_
_publ_author_name
'Chunji Li'
'Joonil Cho'
'Kuniyo Yamada'
'Daisuke Hashizume'
'Fumito Araoka'
'Hideo Takezoe'
'Takuzo Aida'
'Yasuhiro Ishida'

_publ_section_title
;
 Macroscopic ordering of helical pores for arraying guest molecules
 noncentrosymmetrically
;
_journal_name_full 'Nature Communications'
_journal_page_first 8418
_journal_paper_doi 10.1038/ncomms9418
_journal_volume 6
_journal_year 2015
_chemical_absolute_configuration rm
_chemical_formula_moiety 'C9 H9 O4, C9 H14 N O'
_chemical_formula_sum 'C18 H23 N O5'
_chemical_formula_weight 333.37
_chemical_name_common
;
The salt of 3,5-dimethoxybenzoic acid (Fdash) and (1R,2S)-norephedrine (T)
;
_space_group_crystal_system monoclinic
_space_group_IT_number 4
_space_group_name_Hall 'P 2yb'
_space_group_name_H-M_alt 'P 1 21 1'
_symmetry_space_group_name_Hall 'P 2yb'
_symmetry_space_group_name_H-M 'P 1 21 1'
_atom_sites_solution_hydrogens difmap
_atom_sites_solution_primary direct
_atom_sites_solution_secondary difmap
_cell_angle_alpha 90
_cell_angle_beta 106.4792(8)
_cell_angle_gamma 90
_cell_formula_units_Z 2
_cell_length_a 12.6748(3)
_cell_length_b 5.30550(10)
_cell_length_c 13.6447(3)
_cell_measurement_reflns_used 19955
_cell_measurement_temperature 300
_cell_measurement_theta_max 27.69
_cell_measurement_theta_min 1.56
_cell_volume 879.86(3)
_computing_cell_refinement HKL2000
_computing_data_collection CrystalClear
_computing_data_reduction HKL2000
_computing_molecular_graphics SHELXLE
_computing_publication_material 'SHELXL-2014/7 (Sheldrick, 2014)'
_computing_structure_refinement 'SHELXL-2014/7 (Sheldrick, 2014)'
_computing_structure_solution SIR2004
_diffrn_ambient_temperature 300
_diffrn_detector_area_resol_mean 7.31
_diffrn_measured_fraction_theta_full 0.999
_diffrn_measured_fraction_theta_max 0.996
_diffrn_measurement_device_type 'Rigaku AFC-8 with Saturn70 CCD'
_diffrn_measurement_method \w-scan
_diffrn_radiation_type MoK\a
_diffrn_radiation_wavelength 0.71073
_diffrn_reflns_av_R_equivalents 0.0341
_diffrn_reflns_av_unetI/netI 0.0288
_diffrn_reflns_Laue_measured_fraction_full 0.999
_diffrn_reflns_Laue_measured_fraction_max 0.996
_diffrn_reflns_limit_h_max 16
_diffrn_reflns_limit_h_min -16
_diffrn_reflns_limit_k_max 6
_diffrn_reflns_limit_k_min -6
_diffrn_reflns_limit_l_max 17
_diffrn_reflns_limit_l_min -17
_diffrn_reflns_number 19955
_diffrn_reflns_point_group_measured_fraction_full 0.999
_diffrn_reflns_point_group_measured_fraction_max 0.996
_diffrn_reflns_theta_full 25.242
_diffrn_reflns_theta_max 27.691
_diffrn_reflns_theta_min 1.556
_diffrn_source 'Fine-focus rotating anode'
_exptl_absorpt_coefficient_mu 0.092
_exptl_absorpt_correction_type none
_exptl_crystal_colour colourless
_exptl_crystal_density_diffrn 1.258
_exptl_crystal_description needle
_exptl_crystal_F_000 356
_exptl_crystal_size_max 0.537
_exptl_crystal_size_mid 0.058
_exptl_crystal_size_min 0.046
_refine_diff_density_max 0.521
_refine_diff_density_min -0.262
_refine_diff_density_rms 0.037
_refine_ls_abs_structure_details
;
 Flack x determined using 1184 quotients [(I+)-(I-)]/[(I+)+(I-)]
 (Parsons, Flack and Wagner, Acta Cryst. B69 (2013) 249-259).
;
_refine_ls_abs_structure_Flack 0.2(4)
_refine_ls_extinction_coef .
_refine_ls_extinction_method none
_refine_ls_goodness_of_fit_ref 1.068
_refine_ls_hydrogen_treatment constr
_refine_ls_matrix_type full
_refine_ls_number_parameters 223
_refine_ls_number_reflns 4089
_refine_ls_number_restraints 1
_refine_ls_restrained_S_all 1.068
_refine_ls_R_factor_all 0.0642
_refine_ls_R_factor_gt 0.0496
_refine_ls_shift/su_max 0.000
_refine_ls_shift/su_mean 0.000
_refine_ls_structure_factor_coef Fsqd
_refine_ls_weighting_details 'w=1/[\s^2^(Fo^2^)+(0.0766P)^2^+0.1102P] where P=(Fo^2^+2Fc^2^)/3'
_refine_ls_weighting_scheme calc
_refine_ls_wR_factor_gt 0.1364
_refine_ls_wR_factor_ref 0.1484
_reflns_Friedel_coverage 0.804
_reflns_Friedel_fraction_full 0.999
_reflns_Friedel_fraction_max 0.995
_reflns_number_gt 3188
_reflns_number_total 4089
_reflns_threshold_expression 'I > 2\s(I)'
_cod_data_source_file ncomms9418-s2.cif
_cod_data_source_block Fdash_T
_cod_database_code 1548224
_shelx_space_group_comment
;
The symmetry employed for this shelxl refinement is uniquely defined
by the following loop, which should always be used as a source of
symmetry information in preference to the above space-group names.
They are only intended as comments.
;
_shelx_estimated_absorpt_t_min 0.952
_shelx_estimated_absorpt_t_max 0.996

loop_
_space_group_symop_operation_xyz
'x, y, z'
'-x, y+1/2, -z'

loop_
_atom_site_label
_atom_site_type_symbol
_atom_site_fract_x
_atom_site_fract_y
_atom_site_fract_z
_atom_site_U_iso_or_equiv
_atom_site_adp_type
_atom_site_occupancy
_atom_site_site_symmetry_order
_atom_site_calc_flag
_atom_site_refinement_flags_posn
_atom_site_refinement_flags_adp
_atom_site_refinement_flags_occupancy
_atom_site_disorder_assembly
_atom_site_disorder_group
O1 O 0.15296(17) 0.2371(5) 0.07545(17) 0.0633(6) Uani 1 1 d . . . . .
O2 O 0.20884(19) -0.0764(6) -0.00517(19) 0.0776(8) Uani 1 1 d . . . . .
O3 O 0.4839(2) 0.4007(6) 0.38101(18) 0.0737(7) Uani 1 1 d . . . . .
O4 O 0.59974(19) -0.2601(6) 0.2122(2) 0.0757(7) Uani 1 1 d . . . . .
O5 O 0.0430(2) -0.4188(5) 0.17892(19) 0.0736(7) Uani 1 1 d . . . . .
H5 H 0.0992 -0.4822 0.1714 0.110 Uiso 1 1 calc R U . . .
N1 N -0.05129(19) 0.0562(6) 0.08470(17) 0.0533(6) Uani 1 1 d . . . . .
H1A H -0.0985 0.1841 0.0685 0.080 Uiso 1 1 calc R U . . .
H1B H -0.0787 -0.0764 0.0459 0.080 Uiso 1 1 calc R U . . .
H1C H 0.0124 0.1008 0.0743 0.080 Uiso 1 1 calc R U . . .
C1 C 0.3345(2) 0.0767(7) 0.1442(2) 0.0478(6) Uani 1 1 d . . . . .
C2 C 0.3550(2) 0.2473(6) 0.2246(2) 0.0503(7) Uani 1 1 d . . . . .
H2 H 0.3017 0.3642 0.2285 0.060 Uiso 1 1 calc R U . . .
C3 C 0.4554(2) 0.2419(7) 0.2987(2) 0.0535(7) Uani 1 1 d . . . . .
C4 C 0.5348(2) 0.0697(8) 0.2915(2) 0.0583(8) Uani 1 1 d . . . . .
H4 H 0.6022 0.0673 0.3415 0.070 Uiso 1 1 calc R U . . .
C5 C 0.5154(2) -0.0987(7) 0.2113(2) 0.0545(7) Uani 1 1 d . . . . .
C6 C 0.4138(2) -0.0977(6) 0.1364(2) 0.0505(7) Uani 1 1 d . . . . .
H6 H 0.3995 -0.2113 0.0823 0.061 Uiso 1 1 calc R U . . .
C7 C 0.2242(2) 0.0791(7) 0.0648(2) 0.0528(7) Uani 1 1 d . . . . .
C8 C 0.4023(3) 0.5693(9) 0.3951(3) 0.0764(10) Uani 1 1 d . . . . .
H8A H 0.4305 0.6589 0.4582 0.115 Uiso 1 1 calc R U . . .
H8B H 0.3381 0.4757 0.3971 0.115 Uiso 1 1 calc R U . . .
H8C H 0.3832 0.6871 0.3394 0.115 Uiso 1 1 calc R U . . .
C9 C 0.5869(4) -0.4231(10) 0.1273(3) 0.0837(11) Uani 1 1 d . . . . .
H9A H 0.6522 -0.5228 0.1367 0.126 Uiso 1 1 calc R U . . .
H9B H 0.5748 -0.3247 0.0661 0.126 Uiso 1 1 calc R U . . .
H9C H 0.5250 -0.5319 0.1218 0.126 Uiso 1 1 calc R U . . .
C10 C 0.0686(3) -0.1840(6) 0.2290(2) 0.0538(7) Uani 1 1 d . . . . .
H10 H 0.1279 -0.1073 0.2062 0.061(9) Uiso 1 1 calc R . . . .
C11 C -0.0329(2) -0.0107(6) 0.1944(2) 0.0490(7) Uani 1 1 d . . . . .
H11 H -0.0170 0.1450 0.2346 0.059 Uiso 1 1 calc R U . . .
C12 C -0.1377(3) -0.1241(11) 0.2088(3) 0.0788(12) Uani 1 1 d . . . . .
H12A H -0.1271 -0.1608 0.2799 0.118 Uiso 1 1 calc R U . . .
H12B H -0.1551 -0.2768 0.1698 0.118 Uiso 1 1 calc R U . . .
H12C H -0.1971 -0.0063 0.1859 0.118 Uiso 1 1 calc R U . . .
C13 C 0.1080(3) -0.2050(6) 0.3442(2) 0.0518(7) Uani 1 1 d . . . . .
C14 C 0.0695(4) -0.3911(7) 0.3973(3) 0.0704(9) Uani 1 1 d . . . . .
H14 H 0.0193 -0.5103 0.3618 0.084 Uiso 1 1 calc R U . . .
C15 C 0.1060(4) -0.3984(9) 0.5025(3) 0.0805(11) Uani 1 1 d . . . . .
H15 H 0.0810 -0.5246 0.5377 0.097 Uiso 1 1 calc R U . . .
C16 C 0.1781(3) -0.2227(10) 0.5555(3) 0.0792(11) Uani 1 1 d . . . . .
H16 H 0.2011 -0.2280 0.6265 0.095 Uiso 1 1 calc R U . . .
C17 C 0.2167(3) -0.0393(9) 0.5049(3) 0.0817(12) Uani 1 1 d . . . . .
H17 H 0.2666 0.0797 0.5412 0.098 Uiso 1 1 calc R U . . .
C18 C 0.1814(3) -0.0308(7) 0.3993(3) 0.0667(9) Uani 1 1 d . . . . .
H18 H 0.2078 0.0950 0.3650 0.080 Uiso 1 1 calc R U . . .

loop_
_atom_site_aniso_label
_atom_site_aniso_U_11
_atom_site_aniso_U_22
_atom_site_aniso_U_33
_atom_site_aniso_U_23
_atom_site_aniso_U_13
_atom_site_aniso_U_12
O1 0.0441(10) 0.0826(16) 0.0590(12) 0.0171(12) 0.0076(9) 0.0076(12)
O2 0.0548(13) 0.099(2) 0.0684(15) -0.0073(15) 0.0006(10) -0.0158(14)
O3 0.0701(15) 0.0834(18) 0.0577(13) -0.0145(13) 0.0024(10) 0.0017(14)
O4 0.0503(12) 0.0919(18) 0.0839(17) -0.0039(15) 0.0174(11) 0.0158(13)
O5 0.0932(17) 0.0571(13) 0.0698(14) -0.0184(13) 0.0219(13) 0.0067(15)
N1 0.0455(12) 0.0624(15) 0.0481(12) -0.0040(12) 0.0073(9) -0.0007(12)
C1 0.0389(12) 0.0612(16) 0.0424(13) 0.0115(13) 0.0102(10) -0.0040(14)
C2 0.0468(14) 0.0563(18) 0.0484(15) 0.0085(14) 0.0145(11) 0.0014(14)
C3 0.0513(15) 0.0610(19) 0.0450(14) 0.0014(14) 0.0087(11) -0.0063(15)
C4 0.0411(14) 0.073(2) 0.0540(16) 0.0039(16) 0.0026(11) -0.0018(16)
C5 0.0410(14) 0.0685(19) 0.0545(16) 0.0050(15) 0.0143(11) 0.0012(14)
C6 0.0452(14) 0.0592(18) 0.0471(14) 0.0008(14) 0.0134(11) -0.0040(14)
C7 0.0446(14) 0.0679(19) 0.0435(14) 0.0092(15) 0.0086(11) -0.0094(16)
C8 0.086(2) 0.074(2) 0.072(2) -0.019(2) 0.0276(18) -0.008(2)
C9 0.077(2) 0.086(3) 0.099(3) -0.009(3) 0.043(2) 0.010(2)
C10 0.0660(18) 0.0490(17) 0.0492(15) 0.0004(13) 0.0207(13) -0.0008(14)
C11 0.0507(15) 0.0539(16) 0.0423(13) -0.0113(12) 0.0130(11) -0.0044(12)
C12 0.063(2) 0.115(3) 0.065(2) -0.015(2) 0.0282(16) -0.014(2)
C13 0.0603(17) 0.0465(16) 0.0517(15) 0.0051(13) 0.0209(13) 0.0078(14)
C14 0.103(3) 0.0492(18) 0.0633(19) 0.0054(16) 0.0313(18) -0.0094(19)
C15 0.112(3) 0.075(2) 0.060(2) 0.018(2) 0.033(2) 0.004(3)
C16 0.083(2) 0.099(3) 0.0526(18) 0.009(2) 0.0144(17) 0.026(3)
C17 0.067(2) 0.093(3) 0.071(2) -0.009(2) -0.0040(17) 0.000(2)
C18 0.064(2) 0.062(2) 0.072(2) 0.0059(17) 0.0146(16) -0.0069(17)

loop_
_atom_type_symbol
_atom_type_description
_atom_type_scat_dispersion_real
_atom_type_scat_dispersion_imag
_atom_type_scat_source
C C 0.0033 0.0016 'International Tables Vol C Tables 4.2.6.8 and 6.1.1.4'
H H 0.0000 0.0000 'International Tables Vol C Tables 4.2.6.8 and 6.1.1.4'
N N 0.0061 0.0033 'International Tables Vol C Tables 4.2.6.8 and 6.1.1.4'
O O 0.0106 0.0060 'International Tables Vol C Tables 4.2.6.8 and 6.1.1.4'

loop_
_geom_angle_atom_site_label_1
_geom_angle_atom_site_label_2
_geom_angle_atom_site_label_3
_geom_angle
_geom_angle_site_symmetry_1
_geom_angle_site_symmetry_3
C3 O3 C8 117.8(3) . .
C5 O4 C9 117.8(3) . .
C10 O5 H5 109.5 . .
C11 N1 H1A 109.5 . .
C11 N1 H1B 109.5 . .
H1A N1 H1B 109.5 . .
C11 N1 H1C 109.5 . .
H1A N1 H1C 109.5 . .
H1B N1 H1C 109.5 . .
C2 C1 C6 121.1(2) . .
C2 C1 C7 119.4(3) . .
C6 C1 C7 119.5(3) . .
C3 C2 C1 119.4(3) . .
C3 C2 H2 120.3 . .
C1 C2 H2 120.3 . .
O3 C3 C4 116.0(3) . .
O3 C3 C2 124.1(3) . .
C4 C3 C2 119.9(3) . .
C5 C4 C3 121.0(3) . .
C5 C4 H4 119.5 . .
C3 C4 H4 119.5 . .
O4 C5 C4 115.8(3) . .
O4 C5 C6 124.4(3) . .
C4 C5 C6 119.8(3) . .
C1 C6 C5 118.8(3) . .
C1 C6 H6 120.6 . .
C5 C6 H6 120.6 . .
O2 C7 O1 124.6(3) . .
O2 C7 C1 117.5(3) . .
O1 C7 C1 117.9(3) . .
O3 C8 H8A 109.5 . .
O3 C8 H8B 109.5 . .
H8A C8 H8B 109.5 . .
O3 C8 H8C 109.5 . .
H8A C8 H8C 109.5 . .
H8B C8 H8C 109.5 . .
O4 C9 H9A 109.5 . .
O4 C9 H9B 109.5 . .
H9A C9 H9B 109.5 . .
O4 C9 H9C 109.5 . .
H9A C9 H9C 109.5 . .
H9B C9 H9C 109.5 . .
O5 C10 C13 113.6(3) . .
O5 C10 C11 108.7(3) . .
C13 C10 C11 111.2(2) . .
O5 C10 H10 107.7 . .
C13 C10 H10 107.7 . .
C11 C10 H10 107.7 . .
N1 C11 C12 109.3(2) . .
N1 C11 C10 109.1(2) . .
C12 C11 C10 114.1(3) . .
N1 C11 H11 108.1 . .
C12 C11 H11 108.1 . .
C10 C11 H11 108.1 . .
C11 C12 H12A 109.5 . .
C11 C12 H12B 109.5 . .
H12A C12 H12B 109.5 . .
C11 C12 H12C 109.5 . .
H12A C12 H12C 109.5 . .
H12B C12 H12C 109.5 . .
C18 C13 C14 118.3(3) . .
C18 C13 C10 119.5(3) . .
C14 C13 C10 122.2(3) . .
C15 C14 C13 119.9(4) . .
C15 C14 H14 120.0 . .
C13 C14 H14 120.0 . .
C16 C15 C14 120.7(4) . .
C16 C15 H15 119.7 . .
C14 C15 H15 119.7 . .
C15 C16 C17 120.3(3) . .
C15 C16 H16 119.9 . .
C17 C16 H16 119.9 . .
C16 C17 C18 119.7(4) . .
C16 C17 H17 120.2 . .
C18 C17 H17 120.2 . .
C13 C18 C17 121.1(4) . .
C13 C18 H18 119.4 . .
C17 C18 H18 119.4 . .

loop_
_geom_bond_atom_site_label_1
_geom_bond_atom_site_label_2
_geom_bond_distance
_geom_bond_site_symmetry_2
O1 C7 1.271(4) .
O2 C7 1.234(4) .
O3 C3 1.368(4) .
O3 C8 1.421(5) .
O4 C5 1.367(4) .
O4 C9 1.417(5) .
O5 C10 1.414(4) .
O5 H5 0.8200 .
N1 C11 1.491(4) .
N1 H1A 0.8900 .
N1 H1B 0.8900 .
N1 H1C 0.8900 .
C1 C2 1.388(4) .
C1 C6 1.392(4) .
C1 C7 1.507(4) .
C2 C3 1.384(4) .
C2 H2 0.9300 .
C3 C4 1.383(5) .
C4 C5 1.379(5) .
C4 H4 0.9300 .
C5 C6 1.400(4) .
C6 H6 0.9300 .
C8 H8A 0.9600 .
C8 H8B 0.9600 .
C8 H8C 0.9600 .
C9 H9A 0.9600 .
C9 H9B 0.9600 .
C9 H9C 0.9600 .
C10 C13 1.512(4) .
C10 C11 1.542(4) .
C10 H10 0.9800 .
C11 C12 1.521(5) .
C11 H11 0.9800 .
C12 H12A 0.9600 .
C12 H12B 0.9600 .
C12 H12C 0.9600 .
C13 C18 1.375(5) .
C13 C14 1.392(5) .
C14 C15 1.379(5) .
C14 H14 0.9300 .
C15 C16 1.360(7) .
C15 H15 0.9300 .
C16 C17 1.362(7) .
C16 H16 0.9300 .
C17 C18 1.382(5) .
C17 H17 0.9300 .
C18 H18 0.9300 .

loop_
_geom_hbond_atom_site_label_D
_geom_hbond_atom_site_label_H
_geom_hbond_atom_site_label_A
_geom_hbond_distance_DH
_geom_hbond_distance_HA
_geom_hbond_distance_DA
_geom_hbond_angle_DHA
_geom_hbond_site_symmetry_A
O5 H5 O1 0.82 2.21 2.896(4) 140.7 1_545
N1 H1A O2 0.89 1.91 2.781(4) 167.5 2
N1 H1B O1 0.89 1.93 2.775(3) 158.4 2_545
N1 H1C O1 0.89 1.92 2.797(3) 168.7 .
C8 H8A O3 0.96 2.51 3.465(5) 175.8 2_656
C10 H10 O1 0.98 2.63 3.434(4) 138.9 .
C11 H11 O5 0.98 2.62 3.309(4) 127.9 1_565

loop_
_geom_torsion_atom_site_label_1
_geom_torsion_atom_site_label_2
_geom_torsion_atom_site_label_3
_geom_torsion_atom_site_label_4
_geom_torsion
_geom_torsion_site_symmetry_1
_geom_torsion_site_symmetry_2
_geom_torsion_site_symmetry_3
_geom_torsion_site_symmetry_4
C6 C1 C2 C3 -0.8(4) . . . .
C7 C1 C2 C3 178.7(3) . . . .
C8 O3 C3 C4 -175.9(3) . . . .
C8 O3 C3 C2 4.8(5) . . . .
C1 C2 C3 O3 -179.8(3) . . . .
C1 C2 C3 C4 0.9(4) . . . .
O3 C3 C4 C5 -179.6(3) . . . .
C2 C3 C4 C5 -0.2(5) . . . .
C9 O4 C5 C4 -175.2(3) . . . .
C9 O4 C5 C6 5.5(5) . . . .
C3 C4 C5 O4 -180.0(3) . . . .
C3 C4 C5 C6 -0.6(5) . . . .
C2 C1 C6 C5 0.0(4) . . . .
C7 C1 C6 C5 -179.5(3) . . . .
O4 C5 C6 C1 180.0(3) . . . .
C4 C5 C6 C1 0.6(4) . . . .
C2 C1 C7 O2 -179.6(3) . . . .
C6 C1 C7 O2 -0.1(4) . . . .
C2 C1 C7 O1 -1.0(4) . . . .
C6 C1 C7 O1 178.5(3) . . . .
O5 C10 C11 N1 -68.4(3) . . . .
C13 C10 C11 N1 165.8(2) . . . .
O5 C10 C11 C12 54.2(3) . . . .
C13 C10 C11 C12 -71.6(3) . . . .
O5 C10 C13 C18 149.5(3) . . . .
C11 C10 C13 C18 -87.5(4) . . . .
O5 C10 C13 C14 -32.7(4) . . . .
C11 C10 C13 C14 90.3(4) . . . .
C18 C13 C14 C15 -0.5(5) . . . .
C10 C13 C14 C15 -178.4(4) . . . .
C13 C14 C15 C16 1.0(6) . . . .
C14 C15 C16 C17 -1.1(7) . . . .
C15 C16 C17 C18 0.6(6) . . . .
C14 C13 C18 C17 0.1(5) . . . .
C10 C13 C18 C17 178.0(3) . . . .
C16 C17 C18 C13 -0.1(6) . . . .
